data_9017787
loop_
_publ_author_name
'Bocchio, R.'
'Brajkovic, A.'
'Pilati, T.'

_publ_section_title
;
 Crystal chemistry of the olivines in the peridotites from the Ivrea-
 Verbano Zone (Western Italian Alps)
 Note: Sample PB9
;
_journal_name_full 'Neues Jahrbuch fur Mineralogie, Monatshefte'
_journal_page_first 313
_journal_page_last 324
_journal_volume 7
_journal_year 1986
_chemical_compound_source 'Finero, Ivrea-Verbano Zone, Western Italian Alps'
_chemical_formula_sum 'Fe0.172 Mg1.828 O4 Si'
_chemical_name_mineral Forsterite
_space_group_IT_number 62
_space_group_name_Hall '-P 2c 2ab'
_space_group_name_H-M_alt 'P b n m'
_symmetry_space_group_name_H-M 'P b n m'
_cell_angle_alpha 90
_cell_angle_beta 90
_cell_angle_gamma 90
_cell_length_a 4.762
_cell_length_b 10.231
_cell_length_c 5.993
_cell_formula_units_Z 4
_cell_volume 291.979
_database_code_amcsd 0020390
_exptl_crystal_density_diffrn 3.324
_cod_data_source_file inputs/fixed/downloads/18/18919.cif
_cod_data_source_block 18919
_cod_original_formula_sum '(Mg1.828 Fe.172) Si O4'
_cod_database_code 9017787

loop_
_space_group_symop_operation_xyz
x,y,z
x,y,1/2-z
-x,-y,1/2+z
1/2+x,1/2-y,1/2+z
1/2-x,1/2+y,1/2-z
1/2-x,1/2+y,z
1/2+x,1/2-y,-z
-x,-y,-z

loop_
_atom_site_aniso_label
_atom_site_aniso_U_11
_atom_site_aniso_U_22
_atom_site_aniso_U_33
_atom_site_aniso_U_12
_atom_site_aniso_U_13
_atom_site_aniso_U_23
Mg1 0.00540 0.00580 0.00570 0.00000 -0.00070 -0.00118
Fe1 0.00540 0.00580 0.00570 0.00000 -0.00070 -0.00118
Mg2 0.00690 0.00340 0.00640 0.00020 0.00000 0.00000
Fe2 0.00690 0.00340 0.00640 -0.00020 0.00000 0.00000
Si 0.00380 0.00290 0.00500 0.00015 0.00000 0.00000
O1 0.00400 0.00570 0.00640 -0.00040 0.00000 0.00000
O2 0.00590 0.00330 0.00700 -0.00010 0.00000 0.00000
O3 0.00600 0.00530 0.00630 0.00030 -0.00030 0.00150

loop_
_atom_site_label
_atom_site_fract_x
_atom_site_fract_y
_atom_site_fract_z
_atom_site_occupancy
Mg1 0.00000 0.00000 0.00000 0.91200
Fe1 0.00000 0.00000 0.00000 0.08800
Mg2 -0.01005 0.27762 0.25000 0.91600
Fe2 -0.01005 0.27762 0.25000 0.08400
Si 0.42668 0.09432 0.25000 1.00000
O1 0.76610 0.09160 0.25000 1.00000
O2 0.27940 -0.05247 0.25000 1.00000
O3 0.27830 0.16329 0.03310 1.00000

loop_
_cod_related_entry_id
_cod_related_entry_database
_cod_related_entry_code
1 AMCSD 0020390
